data_4129505
loop_
_publ_author_name
'Thompson, Samuel J.'
'Thach, Danny Q.'
'Dong, Guangbin'

_publ_section_title
;
 Cyclic Ether Synthesis via Palladium-Catalyzed Directed Dehydrogenative
 Annulation at Unactivated Terminal Positions.
;
_journal_issue 36
_journal_name_full 'Journal of the American Chemical Society'
_journal_page_first 11586
_journal_page_last 11589
_journal_paper_doi 10.1021/jacs.5b07384
_journal_volume 137
_journal_year 2015
_chemical_absolute_configuration syn
_chemical_formula_moiety 'C19 H29 N O4'
_chemical_formula_sum 'C19 H29 N O4'
_chemical_formula_weight 335.43
_space_group_crystal_system monoclinic
_space_group_IT_number 4
_space_group_name_Hall 'P 2yb'
_space_group_name_H-M_alt 'P 1 21 1'
_atom_sites_solution_hydrogens mixed
_audit_creation_method SHELXL-2013
_cell_angle_alpha 90
_cell_angle_beta 90.690(10)
_cell_angle_gamma 90
_cell_formula_units_Z 4
_cell_length_a 5.9305(4)
_cell_length_b 20.1095(13)
_cell_length_c 15.573(2)
_cell_measurement_reflns_used 1903
_cell_measurement_temperature 100(2)
_cell_measurement_theta_max 72.8
_cell_measurement_theta_min 3.57
_cell_volume 1857.1(3)
_computing_cell_refinement 'CrysAlisPro V 1.171.37.31, Agilent Technologies'
_computing_data_collection 'CrysAlisPro V 1.171.37.31, Agilent Technologies'
_computing_data_reduction 'CrysAlisPro V 1.171.37.31, Agilent Technologies'
_computing_molecular_graphics 'XP SHELXTL/PC, Siemens Analytical'
_computing_publication_material 'XL SHELXTL/PC, Siemens Analytical'
_computing_structure_refinement 'Shelxl-2013, Sheldrick, G. M.'
_computing_structure_solution
;

SUPERFLIP.  Palatinus, L. and Chapuis, G., J. Appl. Cryst. 40, 786-790.
;
_diffrn_ambient_temperature 100(2)
_diffrn_measured_fraction_theta_full 0.985
_diffrn_measured_fraction_theta_max 0.945
_diffrn_measurement_device_type 'Agilent SuperNova with AtlasS2 CCD'
_diffrn_measurement_method \w-scans
_diffrn_radiation_type CuK\a
_diffrn_radiation_wavelength 1.54184
_diffrn_reflns_av_unetI/netI 0.0996
_diffrn_reflns_Laue_measured_fraction_full 0.985
_diffrn_reflns_Laue_measured_fraction_max 0.945
_diffrn_reflns_limit_h_max 6
_diffrn_reflns_limit_h_min -7
_diffrn_reflns_limit_k_max 24
_diffrn_reflns_limit_k_min -24
_diffrn_reflns_limit_l_max 18
_diffrn_reflns_limit_l_min -18
_diffrn_reflns_number 5806
_diffrn_reflns_point_group_measured_fraction_full 0.831
_diffrn_reflns_point_group_measured_fraction_max 0.781
_diffrn_reflns_theta_full 67.684
_diffrn_reflns_theta_max 74.452
_diffrn_reflns_theta_min 2.838
_diffrn_source 'sealed microfocus tube'
_exptl_absorpt_coefficient_mu 0.671
_exptl_absorpt_correction_T_max 1.00
_exptl_absorpt_correction_T_min 0.415
_exptl_absorpt_correction_type multi-scan
_exptl_absorpt_process_details
;
Empirical correction (ABSPACK) includes:
;
_exptl_crystal_colour colorless
_exptl_crystal_density_diffrn 1.200
_exptl_crystal_description needle
_exptl_crystal_F_000 728
_exptl_crystal_size_max 0.340
_exptl_crystal_size_mid 0.070
_exptl_crystal_size_min 0.030
_refine_diff_density_max 0.631
_refine_diff_density_min -0.615
_refine_diff_density_rms 0.107
_refine_ls_abs_structure_details
;
 Classical Flack method preferred over Parsons because s.u. lower.
;
_refine_ls_abs_structure_Flack 0.1(4)
_refine_ls_extinction_method none
_refine_ls_goodness_of_fit_ref 1.286
_refine_ls_hydrogen_treatment constr
_refine_ls_matrix_type full
_refine_ls_number_parameters 457
_refine_ls_number_reflns 5806
_refine_ls_number_restraints 295
_refine_ls_restrained_S_all 1.267
_refine_ls_R_factor_all 0.1108
_refine_ls_R_factor_gt 0.1017
_refine_ls_shift/su_max 0.002
_refine_ls_shift/su_mean 0.000
_refine_ls_structure_factor_coef Fsqd
_refine_ls_weighting_details 'w=1/[\s^2^(Fo^2^)+(0.1200P)^2^] where P=(Fo^2^+2Fc^2^)/3'
_refine_ls_weighting_scheme calc
_refine_ls_wR_factor_gt 0.2649
_refine_ls_wR_factor_ref 0.2814
_reflns_Friedel_coverage 0.605
_reflns_Friedel_fraction_full 0.667
_reflns_Friedel_fraction_max 0.607
_reflns_number_gt 4891
_reflns_number_total 5806
_reflns_threshold_expression 'I > 2\s(I)'
_cod_data_source_file ja5b07384_si_002.cif
_cod_data_source_block shelx
_cod_original_sg_symbol_H-M 'P 21'
_cod_database_code 4129505
_shelx_space_group_comment
;
The symmetry employed for this shelxl refinement is uniquely defined
by the following loop, which should always be used as a source of
symmetry information in preference to the above space-group names.
They are only intended as comments.
;
_shelx_estimated_absorpt_t_min 0.804
_shelx_estimated_absorpt_t_max 0.980
_shelxl_version_number 2013-4

loop_
_space_group_symop_operation_xyz
'x, y, z'
'-x, y+1/2, -z'

loop_
_atom_site_label
_atom_site_type_symbol
_atom_site_fract_x
_atom_site_fract_y
_atom_site_fract_z
_atom_site_U_iso_or_equiv
_atom_site_adp_type
_atom_site_occupancy
_atom_site_site_symmetry_order
_atom_site_calc_flag
_atom_site_refinement_flags_posn
_atom_site_refinement_flags_adp
_atom_site_refinement_flags_occupancy
C1 C 0.5241(15) 0.6139(5) 0.3263(7) 0.0273(19) Uani 1 1 d . U .
C2 C 0.2936(13) 0.6462(5) 0.3458(6) 0.0235(17) Uani 1 1 d . U .
H2 H 0.2737 0.6865 0.3088 0.028 Uiso 1 1 calc R U .
C3 C 0.2777(15) 0.6665(4) 0.4389(6) 0.0260(19) Uani 1 1 d . U .
H3A H 0.1243 0.6838 0.4498 0.031 Uiso 1 1 calc R U .
H3B H 0.3862 0.7030 0.4505 0.031 Uiso 1 1 calc R U .
C4 C 0.3280(15) 0.6078(4) 0.5020(6) 0.0263(18) Uani 1 1 d . U .
H4 H 0.2174 0.5717 0.4883 0.032 Uiso 1 1 calc R U .
C5 C 0.5609(15) 0.5808(5) 0.4830(7) 0.0278(19) Uani 1 1 d . U .
H5A H 0.5925 0.5422 0.5207 0.033 Uiso 1 1 calc R U .
H5B H 0.6752 0.6154 0.4956 0.033 Uiso 1 1 calc R U .
C6 C 0.5790(15) 0.5594(4) 0.3891(7) 0.028(2) Uani 1 1 d . U .
H6A H 0.7343 0.5436 0.3787 0.034 Uiso 1 1 calc R U .
H6B H 0.4752 0.5217 0.3785 0.034 Uiso 1 1 calc R U .
C7 C 0.5343(15) 0.5913(5) 0.2352(7) 0.034(2) Uani 1 1 d . U .
H7A H 0.4766 0.6265 0.1974 0.051 Uiso 1 1 calc R U .
H7B H 0.4420 0.5512 0.2279 0.051 Uiso 1 1 calc R U .
H7C H 0.6909 0.5813 0.2206 0.051 Uiso 1 1 calc R U .
C8 C 0.2921(17) 0.6278(5) 0.5967(6) 0.031(2) Uani 1 1 d . U .
H8 H 0.1346 0.6452 0.6010 0.037 Uiso 1 1 calc R U .
C9 C 0.308(2) 0.5670(6) 0.6549(8) 0.046(3) Uani 1 1 d . U .
H9A H 0.4660 0.5528 0.6598 0.069 Uiso 1 1 calc R U .
H9B H 0.2174 0.5308 0.6304 0.069 Uiso 1 1 calc R U .
H9C H 0.2520 0.5783 0.7120 0.069 Uiso 1 1 calc R U .
C10 C 0.449(2) 0.6826(6) 0.6282(8) 0.047(3) Uani 1 1 d . U .
H10A H 0.4037 0.6969 0.6856 0.071 Uiso 1 1 calc R U .
H10B H 0.4406 0.7204 0.5886 0.071 Uiso 1 1 calc R U .
H10C H 0.6041 0.6658 0.6306 0.071 Uiso 1 1 calc R U .
C11 C 0.8224(15) 0.7616(4) 0.3034(7) 0.0261(19) Uani 1 1 d . U .
H11 H 0.9243 0.7521 0.3493 0.031 Uiso 1 1 calc R U .
C12 C 0.8477(15) 0.8248(4) 0.2574(6) 0.0259(18) Uani 1 1 d . U .
C13 C 0.7015(16) 0.8457(4) 0.1904(6) 0.0263(18) Uani 1 1 d . U .
C14 C 0.7338(19) 0.9095(5) 0.1532(7) 0.034(2) Uani 1 1 d . U .
H14 H 0.6338 0.9249 0.1095 0.041 Uiso 1 1 calc R U .
C15 C 0.909(2) 0.9488(5) 0.1805(7) 0.037(2) Uani 1 1 d . U .
H15 H 0.9312 0.9907 0.1537 0.044 Uiso 1 1 calc R U .
C16 C 1.0578(19) 0.9294(5) 0.2464(7) 0.033(2) Uani 1 1 d . U .
H16 H 1.1769 0.9578 0.2650 0.040 Uiso 1 1 calc R U .
C17 C 1.0255(16) 0.8670(5) 0.2842(7) 0.0280(19) Uani 1 1 d . U .
C18 C 0.3939(18) 0.8232(6) 0.0957(7) 0.037(2) Uani 1 1 d . U .
H18A H 0.3510 0.8701 0.1015 0.056 Uiso 1 1 calc R U .
H18B H 0.2581 0.7955 0.0957 0.056 Uiso 1 1 calc R U .
H18C H 0.4741 0.8169 0.0417 0.056 Uiso 1 1 calc R U .
C19 C 1.3412(18) 0.8820(6) 0.3793(8) 0.042(3) Uani 1 1 d . U .
H19A H 1.2823 0.9226 0.4057 0.063 Uiso 1 1 calc R U .
H19B H 1.4381 0.8939 0.3311 0.063 Uiso 1 1 calc R U .
H19C H 1.4291 0.8569 0.4220 0.063 Uiso 1 1 calc R U .
C20 C -0.0128(14) 0.3854(5) 0.1409(6) 0.0237(17) Uani 1 1 d . U .
C21 C 0.2177(14) 0.3542(5) 0.1609(6) 0.0250(18) Uani 1 1 d . U .
H21A H 0.3345 0.3863 0.1510 0.030 Uiso 0.34 1 d R U P
H21 H 0.2372 0.3159 0.1228 0.030 Uiso 1 1 d R U .
C22 C 0.2318(14) 0.3295(4) 0.2539(6) 0.0240(18) Uani 1 1 d . U .
H22A H 0.1230 0.2927 0.2612 0.029 Uiso 1 1 calc R U .
H22B H 0.3848 0.3116 0.2650 0.029 Uiso 1 1 calc R U .
C23 C 0.1827(16) 0.3834(5) 0.3201(7) 0.0281(19) Uani 1 1 d . U .
H23 H 0.2976 0.4193 0.3125 0.034 Uiso 1 1 calc R U .
C24 C -0.0503(16) 0.4141(5) 0.2993(7) 0.031(2) Uani 1 1 d . U .
H24A H -0.1688 0.3802 0.3087 0.038 Uiso 1 1 calc R U .
H24B H -0.0782 0.4516 0.3389 0.038 Uiso 1 1 calc R U .
C25 C -0.0649(15) 0.4385(5) 0.2082(7) 0.029(2) Uani 1 1 d . U .
H25A H 0.0385 0.4748 0.2014 0.035 Uiso 0.66 1 d R U P
H25B H -0.2187 0.4547 0.1977 0.035 Uiso 1 1 d R U .
C26 C -0.0270(17) 0.4098(5) 0.0491(7) 0.031(2) Uani 1 1 d . U .
H26A H -0.0182 0.3719 0.0098 0.047 Uiso 1 1 calc R U .
H26B H 0.0983 0.4403 0.0382 0.047 Uiso 1 1 calc R U .
H26C H -0.1703 0.4332 0.0398 0.047 Uiso 1 1 calc R U .
C27 C 0.2059(17) 0.3581(5) 0.4121(7) 0.031(2) Uani 1 1 d . U .
H27 H 0.3619 0.3398 0.4189 0.037 Uiso 1 1 calc R U .
C28 C 0.041(3) 0.3022(6) 0.4357(9) 0.053(3) Uani 1 1 d . U .
H28A H 0.0823 0.2842 0.4923 0.079 Uiso 1 1 calc R U .
H28B H 0.0493 0.2667 0.3927 0.079 Uiso 1 1 calc R U .
H28C H -0.1124 0.3199 0.4372 0.079 Uiso 1 1 calc R U .
C29 C 0.1809(19) 0.4142(5) 0.4789(7) 0.034(2) Uani 1 1 d . U .
H29A H 0.0322 0.4349 0.4722 0.051 Uiso 1 1 calc R U .
H29B H 0.2984 0.4477 0.4700 0.051 Uiso 1 1 calc R U .
H29C H 0.1962 0.3956 0.5368 0.051 Uiso 1 1 calc R U .
C30 C -0.3137(14) 0.2378(4) 0.1168(6) 0.0230(18) Uani 1 1 d . U .
H30 H -0.4110 0.2480 0.1630 0.028 Uiso 1 1 calc R U .
C31 C -0.3490(15) 0.1744(4) 0.0722(6) 0.0230(17) Uani 1 1 d . U .
C32 C -0.5226(15) 0.1338(4) 0.1012(6) 0.0247(18) Uani 1 1 d . U .
C33 C -0.5669(17) 0.0722(4) 0.0631(7) 0.030(2) Uani 1 1 d . U .
H33 H -0.6902 0.0458 0.0813 0.036 Uiso 1 1 calc R U .
C34 C -0.4287(18) 0.0506(5) -0.0015(7) 0.034(2) Uani 1 1 d . U .
H34 H -0.4558 0.0083 -0.0267 0.041 Uiso 1 1 calc R U .
C35 C -0.2536(17) 0.0882(5) -0.0303(6) 0.0284(19) Uani 1 1 d . U .
H35 H -0.1605 0.0721 -0.0749 0.034 Uiso 1 1 calc R U .
C36 C -0.2114(15) 0.1513(5) 0.0066(6) 0.0267(19) Uani 1 1 d . U .
C37 C -0.8379(16) 0.1240(5) 0.1934(7) 0.032(2) Uani 1 1 d . U .
H37A H -0.9444 0.1173 0.1456 0.048 Uiso 1 1 calc R U .
H37B H -0.9128 0.1482 0.2397 0.048 Uiso 1 1 calc R U .
H37C H -0.7861 0.0808 0.2149 0.048 Uiso 1 1 calc R U .
C38 C 0.0914(18) 0.1717(5) -0.0903(8) 0.037(2) Uani 1 1 d . U .
H38A H 0.1750 0.1311 -0.0754 0.056 Uiso 1 1 calc R U .
H38B H 0.1980 0.2073 -0.1039 0.056 Uiso 1 1 calc R U .
H38C H -0.0062 0.1630 -0.1403 0.056 Uiso 1 1 calc R U .
N1 N 0.6710(13) 0.7190(4) 0.2849(6) 0.0295(18) Uani 1 1 d . U .
N2 N -0.1634(13) 0.2799(4) 0.0984(6) 0.0262(17) Uani 1 1 d . U .
O1 O 0.1272(11) 0.5986(3) 0.3229(5) 0.0316(15) Uani 1 1 d . U .
H1O H -0.0015 0.6144 0.3320 0.047 Uiso 1 1 calc R U .
O2 O 0.6982(10) 0.6641(3) 0.3430(4) 0.0258(13) Uani 1 1 d . U .
O3 O 0.5388(12) 0.8045(3) 0.1668(5) 0.0299(15) Uani 1 1 d . U .
O4 O 1.1595(11) 0.8425(3) 0.3490(5) 0.0329(15) Uani 1 1 d . U .
O5A O 0.3851(16) 0.4003(5) 0.1425(8) 0.032(2) Uani 0.66 1 d . U P
H5A1 H 0.3289 0.4314 0.1160 0.048 Uiso 0.66 1 d R U P
O5B O 0.089(3) 0.4931(10) 0.1956(14) 0.031(4) Uani 0.34 1 d . U P
H5B1 H 0.0184 0.5228 0.1716 0.047 Uiso 0.34 1 d R U P
O6 O -0.1860(10) 0.3354(3) 0.1546(5) 0.0264(14) Uani 1 1 d . U .
O7 O -0.0436(12) 0.1914(3) -0.0191(5) 0.0336(16) Uani 1 1 d . U .
O8 O -0.6531(11) 0.1608(3) 0.1651(5) 0.0320(15) Uani 1 1 d . U .

loop_
_atom_site_aniso_label
_atom_site_aniso_U_11
_atom_site_aniso_U_22
_atom_site_aniso_U_33
_atom_site_aniso_U_23
_atom_site_aniso_U_13
_atom_site_aniso_U_12
C1 0.021(4) 0.024(4) 0.037(5) 0.003(4) 0.002(3) 0.001(4)
C2 0.016(3) 0.022(4) 0.032(5) 0.000(3) -0.009(3) 0.002(3)
C3 0.021(4) 0.021(4) 0.037(5) 0.000(4) 0.001(3) 0.004(3)
C4 0.027(4) 0.021(4) 0.031(5) -0.002(3) 0.000(3) 0.003(4)
C5 0.022(4) 0.023(4) 0.038(5) 0.004(4) -0.001(3) 0.004(3)
C6 0.018(4) 0.017(4) 0.049(6) 0.000(4) 0.003(3) -0.002(4)
C7 0.020(4) 0.027(4) 0.056(7) -0.005(4) 0.003(4) -0.006(4)
C8 0.034(4) 0.035(5) 0.024(4) 0.000(4) -0.002(3) 0.007(4)
C9 0.063(7) 0.041(6) 0.035(6) 0.010(5) 0.000(5) 0.005(6)
C10 0.066(8) 0.040(6) 0.037(6) -0.007(5) -0.004(5) -0.001(6)
C11 0.022(4) 0.019(4) 0.038(5) 0.004(4) 0.001(3) 0.008(3)
C12 0.025(4) 0.017(4) 0.035(5) 0.003(3) 0.003(3) 0.005(4)
C13 0.028(4) 0.019(4) 0.031(5) 0.004(4) 0.002(3) 0.007(4)
C14 0.042(5) 0.020(4) 0.041(5) 0.006(4) -0.004(4) 0.005(4)
C15 0.048(5) 0.022(4) 0.041(6) 0.010(4) 0.005(4) 0.000(4)
C16 0.042(5) 0.019(4) 0.039(5) 0.000(4) 0.005(4) -0.009(4)
C17 0.028(4) 0.019(4) 0.037(5) -0.001(4) 0.005(3) 0.001(4)
C18 0.036(5) 0.037(5) 0.038(6) 0.008(4) -0.010(4) 0.001(5)
C19 0.028(5) 0.037(5) 0.061(7) -0.020(5) 0.000(4) -0.013(5)
C20 0.016(3) 0.021(4) 0.034(5) -0.004(4) -0.002(3) -0.001(3)
C21 0.020(4) 0.021(4) 0.034(5) -0.008(3) 0.000(3) -0.002(3)
C22 0.017(3) 0.012(3) 0.043(5) -0.008(3) -0.005(3) -0.001(3)
C23 0.028(4) 0.025(4) 0.031(5) -0.004(4) -0.004(3) -0.006(4)
C24 0.024(4) 0.023(4) 0.047(5) -0.016(4) 0.002(3) 0.004(4)
C25 0.020(4) 0.017(4) 0.049(6) -0.005(4) -0.004(3) 0.007(3)
C26 0.030(4) 0.026(4) 0.038(6) 0.003(4) -0.005(4) -0.006(4)
C27 0.031(4) 0.025(4) 0.038(5) -0.002(4) -0.001(4) -0.005(4)
C28 0.066(8) 0.036(6) 0.056(8) -0.002(5) 0.009(6) -0.030(6)
C29 0.042(5) 0.030(4) 0.031(5) -0.003(4) -0.002(4) -0.003(5)
C30 0.020(4) 0.017(4) 0.032(5) -0.005(3) -0.004(3) 0.008(3)
C31 0.025(4) 0.016(4) 0.029(4) -0.003(3) 0.001(3) 0.010(3)
C32 0.024(4) 0.015(4) 0.034(5) -0.002(3) -0.001(3) 0.002(3)
C33 0.030(4) 0.012(4) 0.048(6) 0.000(4) -0.002(4) -0.005(3)
C34 0.042(5) 0.017(4) 0.043(5) -0.007(4) -0.009(4) 0.010(4)
C35 0.041(5) 0.018(4) 0.026(5) -0.004(3) -0.006(4) 0.011(4)
C36 0.027(4) 0.020(4) 0.033(5) -0.006(4) -0.003(3) 0.015(4)
C37 0.026(4) 0.033(5) 0.038(5) -0.002(4) -0.001(3) -0.011(4)
C38 0.030(5) 0.024(5) 0.057(7) -0.003(4) 0.008(4) 0.009(4)
N1 0.025(4) 0.025(4) 0.038(5) 0.005(3) -0.003(3) 0.000(3)
N2 0.022(3) 0.021(3) 0.035(4) -0.009(3) -0.001(3) -0.003(3)
O1 0.019(3) 0.028(3) 0.048(4) -0.011(3) -0.002(3) -0.003(3)
O2 0.018(3) 0.023(3) 0.036(3) 0.007(3) -0.006(2) 0.002(3)
O3 0.032(3) 0.022(3) 0.036(4) 0.008(3) -0.004(3) -0.002(3)
O4 0.029(3) 0.022(3) 0.048(4) 0.003(3) -0.002(3) -0.009(3)
O5A 0.021(4) 0.026(5) 0.049(7) 0.005(5) 0.000(4) 0.004(4)
O5B 0.029(9) 0.019(8) 0.044(11) 0.002(8) 0.002(8) -0.003(8)
O6 0.019(3) 0.020(3) 0.040(4) -0.007(3) 0.003(2) -0.002(2)
O7 0.030(3) 0.024(3) 0.046(4) -0.004(3) 0.006(3) -0.001(3)
O8 0.026(3) 0.020(3) 0.050(4) -0.005(3) 0.006(3) -0.007(3)

loop_
_atom_type_symbol
_atom_type_description
_atom_type_scat_dispersion_real
_atom_type_scat_dispersion_imag
_atom_type_scat_source
C C 0.0181 0.0091 'International Tables Vol C Tables 4.2.6.8 and 6.1.1.4'
H H 0.0000 0.0000 'International Tables Vol C Tables 4.2.6.8 and 6.1.1.4'
N N 0.0311 0.0180 'International Tables Vol C Tables 4.2.6.8 and 6.1.1.4'
O O 0.0492 0.0322 'International Tables Vol C Tables 4.2.6.8 and 6.1.1.4'

loop_
_geom_angle_atom_site_label_1
_geom_angle_atom_site_label_2
_geom_angle_atom_site_label_3
_geom_angle
O2 C1 C7 110.1(8)
O2 C1 C6 103.9(7)
C7 C1 C6 112.6(8)
O2 C1 C2 107.4(7)
C7 C1 C2 111.1(8)
C6 C1 C2 111.3(8)
O1 C2 C3 111.9(8)
O1 C2 C1 106.4(7)
C3 C2 C1 111.5(7)
O1 C2 H2 109.0
C3 C2 H2 109.0
C1 C2 H2 109.0
C2 C3 C4 112.7(7)
C2 C3 H3A 109.0
C4 C3 H3A 109.0
C2 C3 H3B 109.0
C4 C3 H3B 109.0
H3A C3 H3B 107.8
C5 C4 C8 114.6(8)
C5 C4 C3 108.4(7)
C8 C4 C3 112.1(7)
C5 C4 H4 107.1
C8 C4 H4 107.1
C3 C4 H4 107.1
C4 C5 C6 111.2(8)
C4 C5 H5A 109.4
C6 C5 H5A 109.4
C4 C5 H5B 109.4
C6 C5 H5B 109.4
H5A C5 H5B 108.0
C1 C6 C5 113.6(8)
C1 C6 H6A 108.9
C5 C6 H6A 108.9
C1 C6 H6B 108.9
C5 C6 H6B 108.9
H6A C6 H6B 107.7
C1 C7 H7A 109.5
C1 C7 H7B 109.5
H7A C7 H7B 109.5
C1 C7 H7C 109.5
H7A C7 H7C 109.5
H7B C7 H7C 109.5
C10 C8 C9 110.8(9)
C10 C8 C4 113.9(9)
C9 C8 C4 110.6(9)
C10 C8 H8 107.1
C9 C8 H8 107.1
C4 C8 H8 107.1
C8 C9 H9A 109.5
C8 C9 H9B 109.5
H9A C9 H9B 109.5
C8 C9 H9C 109.5
H9A C9 H9C 109.5
H9B C9 H9C 109.5
C8 C10 H10A 109.5
C8 C10 H10B 109.5
H10A C10 H10B 109.5
C8 C10 H10C 109.5
H10A C10 H10C 109.5
H10B C10 H10C 109.5
N1 C11 C12 123.4(9)
N1 C11 H11 118.3
C12 C11 H11 118.3
C13 C12 C17 119.2(9)
C13 C12 C11 123.6(9)
C17 C12 C11 117.1(9)
O3 C13 C12 117.3(8)
O3 C13 C14 123.7(9)
C12 C13 C14 119.1(9)
C15 C14 C13 119.9(10)
C15 C14 H14 120.0
C13 C14 H14 120.0
C14 C15 C16 122.5(9)
C14 C15 H15 118.8
C16 C15 H15 118.8
C15 C16 C17 118.0(10)
C15 C16 H16 121.0
C17 C16 H16 121.0
O4 C17 C16 123.5(9)
O4 C17 C12 115.2(8)
C16 C17 C12 121.3(10)
O3 C18 H18A 109.5
O3 C18 H18B 109.5
H18A C18 H18B 109.5
O3 C18 H18C 109.5
H18A C18 H18C 109.5
H18B C18 H18C 109.5
O4 C19 H19A 109.5
O4 C19 H19B 109.5
H19A C19 H19B 109.5
O4 C19 H19C 109.5
H19A C19 H19C 109.5
H19B C19 H19C 109.5
O6 C20 C26 109.4(7)
O6 C20 C25 103.4(7)
C26 C20 C25 114.2(8)
O6 C20 C21 108.5(7)
C26 C20 C21 111.4(8)
C25 C20 C21 109.4(7)
O5A C21 C20 108.9(8)
O5A C21 C22 112.3(8)
C20 C21 C22 111.3(7)
C20 C21 H21A 109.7
C22 C21 H21A 109.7
O5A C21 H21 108.0
C20 C21 H21 108.0
C22 C21 H21 108.2
H21A C21 H21 109.9
C23 C22 C21 113.6(8)
C23 C22 H22A 108.9
C21 C22 H22A 108.9
C23 C22 H22B 108.9
C21 C22 H22B 108.9
H22A C22 H22B 107.7
C27 C23 C22 112.4(8)
C27 C23 C24 113.6(9)
C22 C23 C24 108.6(7)
C27 C23 H23 107.3
C22 C23 H23 107.3
C24 C23 H23 107.3
C25 C24 C23 111.7(8)
C25 C24 H24A 109.3
C23 C24 H24A 109.3
C25 C24 H24B 109.3
C23 C24 H24B 109.3
H24A C24 H24B 107.9
O5B C25 C24 110.3(12)
O5B C25 C20 107.7(11)
C24 C25 C20 114.1(8)
O5B C25 H25A 1.5
C20 C25 H25A 108.7
O5B C25 H25B 108.3
C24 C25 H25B 108.0
C20 C25 H25B 108.2
H25A C25 H25B 108.9
C20 C26 H26A 109.5
C20 C26 H26B 109.5
H26A C26 H26B 109.5
C20 C26 H26C 109.5
H26A C26 H26C 109.5
H26B C26 H26C 109.5
C23 C27 C28 114.8(9)
C23 C27 C29 112.4(8)
C28 C27 C29 107.9(9)
C23 C27 H27 107.1
C28 C27 H27 107.1
C29 C27 H27 107.1
C27 C28 H28A 109.5
C27 C28 H28B 109.5
H28A C28 H28B 109.5
C27 C28 H28C 109.5
H28A C28 H28C 109.5
H28B C28 H28C 109.5
C27 C29 H29A 109.5
C27 C29 H29B 109.5
H29A C29 H29B 109.5
C27 C29 H29C 109.5
H29A C29 H29C 109.5
H29B C29 H29C 109.5
N2 C30 C31 124.9(9)
N2 C30 H30 117.5
C31 C30 H30 117.5
C32 C31 C36 118.9(8)
C32 C31 C30 117.3(8)
C36 C31 C30 123.7(9)
O8 C32 C31 115.2(7)
O8 C32 C33 123.5(9)
C31 C32 C33 121.1(9)
C34 C33 C32 118.7(9)
C34 C33 H33 120.6
C32 C33 H33 120.6
C35 C34 C33 121.8(9)
C35 C34 H34 119.1
C33 C34 H34 119.1
C34 C35 C36 119.7(9)
C34 C35 H35 120.2
C36 C35 H35 120.2
O7 C36 C31 117.4(8)
O7 C36 C35 123.0(9)
C31 C36 C35 119.6(9)
O8 C37 H37A 109.5
O8 C37 H37B 109.5
H37A C37 H37B 109.5
O8 C37 H37C 109.5
H37A C37 H37C 109.5
H37B C37 H37C 109.5
O7 C38 H38A 109.5
O7 C38 H38B 109.5
H38A C38 H38B 109.5
O7 C38 H38C 109.5
H38A C38 H38C 109.5
H38B C38 H38C 109.5
C11 N1 O2 107.6(8)
C30 N2 O6 108.3(7)
C2 O1 H1O 109.5
N1 O2 C1 110.1(7)
C13 O3 C18 118.4(8)
C17 O4 C19 118.4(8)
C21 O5A H5A1 109.0
H21A O5A H5A1 111.9
C25 O5B H5B1 107.2
H25A O5B H5B1 108.9
N2 O6 C20 112.2(6)
C36 O7 C38 119.1(8)
C32 O8 C37 117.9(7)

loop_
_geom_bond_atom_site_label_1
_geom_bond_atom_site_label_2
_geom_bond_distance
C1 O2 1.464(12)
C1 C7 1.492(15)
C1 C6 1.502(13)
C1 C2 1.547(12)
C2 O1 1.417(11)
C2 C3 1.511(13)
C2 H2 1.0000
C3 C4 1.561(13)
C3 H3A 0.9900
C3 H3B 0.9900
C4 C5 1.517(12)
C4 C8 1.546(13)
C4 H4 1.0000
C5 C6 1.529(14)
C5 H5A 0.9900
C5 H5B 0.9900
C6 H6A 0.9900
C6 H6B 0.9900
C7 H7A 0.9800
C7 H7B 0.9800
C7 H7C 0.9800
C8 C10 1.520(16)
C8 C9 1.524(15)
C8 H8 1.0000
C9 H9A 0.9800
C9 H9B 0.9800
C9 H9C 0.9800
C10 H10A 0.9800
C10 H10B 0.9800
C10 H10C 0.9800
C11 N1 1.272(13)
C11 C12 1.466(12)
C11 H11 0.9500
C12 C13 1.412(13)
C12 C17 1.414(14)
C13 O3 1.321(13)
C13 C14 1.421(13)
C14 C15 1.370(17)
C14 H14 0.9500
C15 C16 1.399(17)
C15 H15 0.9500
C16 C17 1.401(13)
C16 H16 0.9500
C17 O4 1.369(13)
C18 O3 1.443(12)
C18 H18A 0.9800
C18 H18B 0.9800
C18 H18C 0.9800
C19 O4 1.415(12)
C19 H19A 0.9800
C19 H19B 0.9800
C19 H19C 0.9800
C20 O6 1.454(11)
C20 C26 1.513(14)
C20 C25 1.532(13)
C20 C21 1.532(11)
C21 O5A 1.390(14)
C21 C22 1.532(14)
C21 H21A 0.9600
C21 H21 0.9800
C22 C23 1.526(12)
C22 H22A 0.9900
C22 H22B 0.9900
C23 C27 1.526(14)
C23 C24 1.543(13)
C23 H23 1.0000
C24 C25 1.503(16)
C24 H24A 0.9900
C24 H24B 0.9900
C25 O5B 1.44(2)
C25 H25A 0.9600
C25 H25B 0.9801
C26 H26A 0.9800
C26 H26B 0.9800
C26 H26C 0.9800
C27 C28 1.537(14)
C27 C29 1.542(14)
C27 H27 1.0000
C28 H28A 0.9800
C28 H28B 0.9800
C28 H28C 0.9800
C29 H29A 0.9800
C29 H29B 0.9800
C29 H29C 0.9800
C30 N2 1.265(12)
C30 C31 1.466(12)
C30 H30 0.9500
C31 C32 1.393(13)
C31 C36 1.395(12)
C32 O8 1.379(11)
C32 C33 1.397(13)
C33 C34 1.375(15)
C33 H33 0.9500
C34 C35 1.366(15)
C34 H34 0.9500
C35 C36 1.414(13)
C35 H35 0.9500
C36 O7 1.345(12)
C37 O8 1.398(11)
C37 H37A 0.9800
C37 H37B 0.9800
C37 H37C 0.9800
C38 O7 1.432(13)
C38 H38A 0.9800
C38 H38B 0.9800
C38 H38C 0.9800
N1 O2 1.434(10)
N2 O6 1.425(9)
O1 H1O 0.8400
O5A H5A1 0.8191
O5B H5B1 0.8170

loop_
_geom_torsion_atom_site_label_1
_geom_torsion_atom_site_label_2
_geom_torsion_atom_site_label_3
_geom_torsion_atom_site_label_4
_geom_torsion
O2 C1 C2 O1 175.6(8)
C7 C1 C2 O1 55.2(10)
C6 C1 C2 O1 -71.2(9)
O2 C1 C2 C3 -62.2(10)
C7 C1 C2 C3 177.4(8)
C6 C1 C2 C3 51.0(10)
O1 C2 C3 C4 64.5(9)
C1 C2 C3 C4 -54.5(10)
C2 C3 C4 C5 57.3(10)
C2 C3 C4 C8 -175.3(7)
C8 C4 C5 C6 177.4(8)
C3 C4 C5 C6 -56.5(9)
O2 C1 C6 C5 63.1(9)
C7 C1 C6 C5 -177.8(7)
C2 C1 C6 C5 -52.2(10)
C4 C5 C6 C1 56.6(10)
C5 C4 C8 C10 61.2(11)
C3 C4 C8 C10 -62.9(11)
C5 C4 C8 C9 -64.3(11)
C3 C4 C8 C9 171.6(9)
N1 C11 C12 C13 2.6(14)
N1 C11 C12 C17 -179.2(9)
C17 C12 C13 O3 179.4(8)
C11 C12 C13 O3 -2.5(13)
C17 C12 C13 C14 -1.5(13)
C11 C12 C13 C14 176.6(9)
O3 C13 C14 C15 -178.9(10)
C12 C13 C14 C15 2.1(15)
C13 C14 C15 C16 -1.9(17)
C14 C15 C16 C17 1.1(16)
C15 C16 C17 O4 179.8(9)
C15 C16 C17 C12 -0.4(14)
C13 C12 C17 O4 -179.6(8)
C11 C12 C17 O4 2.2(12)
C13 C12 C17 C16 0.7(14)
C11 C12 C17 C16 -177.5(9)
O6 C20 C21 O5A 176.1(9)
C26 C20 C21 O5A 55.6(11)
C25 C20 C21 O5A -71.7(10)
O6 C20 C21 C22 -59.5(9)
C26 C20 C21 C22 179.9(7)
C25 C20 C21 C22 52.7(10)
O5A C21 C22 C23 66.2(10)
C20 C21 C22 C23 -56.2(9)
C21 C22 C23 C27 -178.0(7)
C21 C22 C23 C24 55.4(10)
C27 C23 C24 C25 179.8(8)
C22 C23 C24 C25 -54.3(10)
C23 C24 C25 O5B -65.4(13)
C23 C24 C25 C20 56.1(10)
O6 C20 C25 O5B -175.9(11)
C26 C20 C25 O5B -57.0(13)
C21 C20 C25 O5B 68.6(13)
O6 C20 C25 C24 61.3(9)
C26 C20 C25 C24 -179.9(7)
C21 C20 C25 C24 -54.2(10)
C22 C23 C27 C28 -62.3(12)
C24 C23 C27 C28 61.7(12)
C22 C23 C27 C29 174.0(7)
C24 C23 C27 C29 -62.1(11)
N2 C30 C31 C32 179.9(9)
N2 C30 C31 C36 3.6(15)
C36 C31 C32 O8 -178.9(8)
C30 C31 C32 O8 4.7(12)
C36 C31 C32 C33 -3.0(13)
C30 C31 C32 C33 -179.4(9)
O8 C32 C33 C34 178.6(9)
C31 C32 C33 C34 3.1(14)
C32 C33 C34 C35 -1.5(15)
C33 C34 C35 C36 0.0(15)
C32 C31 C36 O7 -179.2(9)
C30 C31 C36 O7 -3.0(13)
C32 C31 C36 C35 1.3(13)
C30 C31 C36 C35 177.5(8)
C34 C35 C36 O7 -179.3(9)
C34 C35 C36 C31 0.1(14)
C12 C11 N1 O2 180.0(8)
C31 C30 N2 O6 178.7(8)
C11 N1 O2 C1 178.5(8)
C7 C1 O2 N1 57.2(9)
C6 C1 O2 N1 178.1(7)
C2 C1 O2 N1 -63.9(9)
C12 C13 O3 C18 -177.0(9)
C14 C13 O3 C18 3.9(14)
C16 C17 O4 C19 -0.3(14)
C12 C17 O4 C19 180.0(9)
C30 N2 O6 C20 177.3(8)
C26 C20 O6 N2 59.2(9)
C25 C20 O6 N2 -178.7(7)
C21 C20 O6 N2 -62.5(9)
C31 C36 O7 C38 -175.6(9)
C35 C36 O7 C38 3.8(13)
C31 C32 O8 C37 176.5(8)
C33 C32 O8 C37 0.6(13)
